data_7049981
loop_
_publ_author_name
'Shen, Fu-Xing'
'Pi, Qian'
'Shi, Le'
'Shao, Dong'
'Li, Hong-Qing'
'Sun, Yu-Chen'
'Wang, Xin-Yi'

_publ_section_title
;
 Spin crossover in hydrogen-bonded frameworks of Fe<sup>II</sup> complexes
 with organodisulfonate anions.
;
_journal_issue 24
_journal_name_full 'Dalton transactions (Cambridge, England : 2003)'
_journal_page_first 8815
_journal_page_last 8825
_journal_paper_doi 10.1039/c9dt01326a
_journal_volume 48
_journal_year 2019
_chemical_formula_sum 'C24 H32 Fe N6 O8 S2'
_chemical_formula_weight 652.52
_space_group_crystal_system monoclinic
_space_group_IT_number 15
_space_group_name_Hall '-C 2yc'
_space_group_name_H-M_alt 'C 1 2/c 1'
_symmetry_space_group_name_Hall '-C 2yc'
_symmetry_space_group_name_H-M 'C 1 2/c 1'
_atom_sites_solution_hydrogens mixed
_audit_creation_method SHELXL-2014/7
_audit_update_record
;
2019-04-24 deposited with the CCDC.    2019-05-07 downloaded from the CCDC.
;
_cell_angle_alpha 90
_cell_angle_beta 92.452(4)
_cell_angle_gamma 90
_cell_formula_units_Z 4
_cell_length_a 11.852(3)
_cell_length_b 11.240(2)
_cell_length_c 21.146(4)
_cell_measurement_reflns_used 2902
_cell_measurement_temperature 298(2)
_cell_measurement_theta_max 26.074
_cell_measurement_theta_min 2.499
_cell_volume 2814.4(10)
_computing_cell_refinement 'Bruker SAINT'
_computing_data_collection 'Bruker APEX2'
_computing_data_reduction 'Bruker SAINT'
_computing_molecular_graphics Diamond
_computing_publication_material 'SHELXL-2014/7 (Sheldrick, 2014)'
_computing_structure_refinement 'SHELXL-2014/7 (Sheldrick, 2014)'
_computing_structure_solution 'SHELXL-2014/7 (Sheldrick, 2014)'
_diffrn_ambient_temperature 298(2)
_diffrn_measured_fraction_theta_full 1.000
_diffrn_measured_fraction_theta_max 0.996
_diffrn_measurement_device_type 'Bruker APEX-DUO CCD'
_diffrn_measurement_method '\f and \w scans'
_diffrn_radiation_type MoK\a
_diffrn_radiation_wavelength 0.71073
_diffrn_reflns_av_R_equivalents 0.0293
_diffrn_reflns_av_unetI/netI 0.0343
_diffrn_reflns_Laue_measured_fraction_full 1.000
_diffrn_reflns_Laue_measured_fraction_max 0.996
_diffrn_reflns_limit_h_max 8
_diffrn_reflns_limit_h_min -15
_diffrn_reflns_limit_k_max 13
_diffrn_reflns_limit_k_min -14
_diffrn_reflns_limit_l_max 27
_diffrn_reflns_limit_l_min -26
_diffrn_reflns_number 9438
_diffrn_reflns_point_group_measured_fraction_full 1.000
_diffrn_reflns_point_group_measured_fraction_max 0.996
_diffrn_reflns_theta_full 25.242
_diffrn_reflns_theta_max 27.599
_diffrn_reflns_theta_min 1.928
_diffrn_source 'fine-focus sealed tube'
_exptl_absorpt_coefficient_mu 0.743
_exptl_absorpt_correction_T_max 0.862
_exptl_absorpt_correction_T_min 0.837
_exptl_absorpt_correction_type multi-scan
_exptl_absorpt_process_details 'SADABS; Bruker, 2000'
_exptl_crystal_colour red
_exptl_crystal_density_diffrn 1.540
_exptl_crystal_description block
_exptl_crystal_F_000 1360
_exptl_crystal_size_max 0.240
_exptl_crystal_size_mid 0.200
_exptl_crystal_size_min 0.200
_refine_diff_density_max 0.589
_refine_diff_density_min -0.380
_refine_diff_density_rms 0.079
_refine_ls_extinction_method none
_refine_ls_goodness_of_fit_ref 1.029
_refine_ls_hydrogen_treatment constr
_refine_ls_matrix_type full
_refine_ls_number_parameters 186
_refine_ls_number_reflns 3265
_refine_ls_number_restraints 0
_refine_ls_restrained_S_all 1.029
_refine_ls_R_factor_all 0.0644
_refine_ls_R_factor_gt 0.0518
_refine_ls_shift/su_max 0.000
_refine_ls_shift/su_mean 0.000
_refine_ls_structure_factor_coef Fsqd
_refine_ls_weighting_details 'w=1/[\s^2^(Fo^2^)+(0.0858P)^2^+3.2061P] where P=(Fo^2^+2Fc^2^)/3'
_refine_ls_weighting_scheme calc
_refine_ls_wR_factor_gt 0.1404
_refine_ls_wR_factor_ref 0.1517
_reflns_Friedel_coverage 0.000
_reflns_number_gt 2636
_reflns_number_total 3265
_reflns_threshold_expression 'I > 2\s(I)'
_cod_data_source_file c9dt01326a2.cif
_cod_data_source_block 1-298K
_cod_depositor_comments 'Adding full bibliography for 7049980--7049987.cif.'
_cod_original_cell_volume 2814.3(10)
_cod_database_code 7049981
_shelx_shelxl_version_number 2014/7
_shelx_space_group_comment
;
The symmetry employed for this shelxl refinement is uniquely defined
by the following loop, which should always be used as a source of
symmetry information in preference to the above space-group names.
They are only intended as comments.
;
_shelx_estimated_absorpt_t_min 0.842
_shelx_estimated_absorpt_t_max 0.866

loop_
_space_group_symop_operation_xyz
'x, y, z'
'-x, y, -z+1/2'
'x+1/2, y+1/2, z'
'-x+1/2, y+1/2, -z+1/2'
'-x, -y, -z'
'x, -y, z-1/2'
'-x+1/2, -y+1/2, -z'
'x+1/2, -y+1/2, z-1/2'

loop_
_atom_site_label
_atom_site_type_symbol
_atom_site_fract_x
_atom_site_fract_y
_atom_site_fract_z
_atom_site_U_iso_or_equiv
_atom_site_adp_type
_atom_site_occupancy
_atom_site_site_symmetry_order
_atom_site_calc_flag
_atom_site_refinement_flags_posn
_atom_site_refinement_flags_adp
_atom_site_refinement_flags_occupancy
_atom_site_disorder_assembly
_atom_site_disorder_group
Fe1 Fe 0.5000 0.33455(5) 0.2500 0.03664(19) Uani 1 2 d S T P . .
C1 C 0.3164(4) 0.1745(3) 0.18385(18) 0.0669(10) Uani 1 1 d . . . . .
H1B H 0.2367 0.1943 0.1802 0.080 Uiso 1 1 calc R U . . .
H1A H 0.3236 0.0896 0.1771 0.080 Uiso 1 1 calc R U . . .
C2 C 0.3778(3) 0.2404(3) 0.13280(15) 0.0483(7) Uani 1 1 d . . . . .
C3 C 0.3575(3) 0.2192(4) 0.06903(18) 0.0663(10) Uani 1 1 d . . . . .
H3A H 0.3032 0.1638 0.0557 0.080 Uiso 1 1 calc R U . . .
C4 C 0.4171(4) 0.2795(4) 0.02564(17) 0.0675(10) Uani 1 1 d . . . . .
H4A H 0.4042 0.2654 -0.0174 0.081 Uiso 1 1 calc R U . . .
C5 C 0.4963(3) 0.3613(3) 0.04638(14) 0.0531(8) Uani 1 1 d . . . . .
H5A H 0.5383 0.4029 0.0175 0.064 Uiso 1 1 calc R U . . .
C6 C 0.5131(2) 0.3811(2) 0.11080(12) 0.0379(6) Uani 1 1 d . . . . .
C7 C 0.5984(3) 0.4688(3) 0.13726(14) 0.0489(7) Uani 1 1 d . . . . .
H7B H 0.6722 0.4483 0.1225 0.059 Uiso 1 1 calc R U . . .
H7A H 0.5793 0.5475 0.1214 0.059 Uiso 1 1 calc R U . . .
C8 C 0.7870(2) 0.7270(2) 0.52486(11) 0.0348(5) Uani 1 1 d . . . . .
C9 C 0.8398(3) 0.6158(3) 0.51635(13) 0.0455(7) Uani 1 1 d . . . . .
H9A H 0.8877 0.5853 0.5483 0.055 Uiso 1 1 calc R U . . .
C10 C 0.8212(3) 0.5523(3) 0.46156(15) 0.0540(8) Uani 1 1 d . . . . .
H10A H 0.8573 0.4797 0.4565 0.065 Uiso 1 1 calc R U . . .
C11 C 0.7482(3) 0.5956(3) 0.41312(13) 0.0488(7) Uani 1 1 d . . . . .
H11A H 0.7358 0.5511 0.3764 0.059 Uiso 1 1 calc R U . . .
C12 C 0.6954(2) 0.7023(2) 0.41913(12) 0.0380(6) Uani 1 1 d . . . . .
N1 N 0.3594(3) 0.2032(3) 0.24695(14) 0.0692(9) Uani 1 1 d . . . . .
H1D H 0.3833 0.1365 0.2659 0.083 Uiso 1 1 calc R U . . .
H1C H 0.3031 0.2319 0.2689 0.083 Uiso 1 1 calc R U . . .
N2 N 0.45487(19) 0.32037(19) 0.15277(11) 0.0370(5) Uani 1 1 d . . . . .
N3 N 0.6038(2) 0.4717(2) 0.20551(12) 0.0551(7) Uani 1 1 d . . . . .
H3C H 0.5813 0.5430 0.2182 0.066 Uiso 1 1 calc R U . . .
H3B H 0.6754 0.4623 0.2191 0.066 Uiso 1 1 calc R U . . .
O1 O 0.4944(2) 0.7692(3) 0.37904(11) 0.0663(7) Uani 1 1 d . . . . .
O3 O 0.6535(2) 0.8595(2) 0.33173(11) 0.0708(8) Uani 1 1 d . . . . .
O2 O 0.6054(2) 0.6565(2) 0.30782(11) 0.0701(7) Uani 1 1 d . . . . .
S1 S 0.60414(6) 0.75086(7) 0.35440(3) 0.0452(2) Uani 1 1 d . . . . .
O1WB O 0.6119(8) 0.9588(8) 0.2090(3) 0.067(3) Uiso 0.47(2) 1 d . . P A 2
H1WC H 0.6103 0.9134 0.2412 0.080 Uiso 0.47(2) 1 d R U P A 2
H1WD H 0.6061 0.9172 0.1755 0.080 Uiso 0.47(2) 1 d R U P A 2
O1WA O 0.6546(8) 0.9222(7) 0.2037(3) 0.070(2) Uiso 0.53(2) 1 d . . P A 1
H1WA H 0.6432 0.8835 0.2374 0.084 Uiso 0.53(2) 1 d R U P A 1
H1WB H 0.5975 0.9155 0.1783 0.084 Uiso 0.53(2) 1 d R U P A 1

loop_
_atom_site_aniso_label
_atom_site_aniso_U_11
_atom_site_aniso_U_22
_atom_site_aniso_U_33
_atom_site_aniso_U_23
_atom_site_aniso_U_13
_atom_site_aniso_U_12
Fe1 0.0406(3) 0.0413(3) 0.0284(3) 0.000 0.0056(2) 0.000
C1 0.067(2) 0.063(2) 0.071(2) -0.0053(17) 0.0058(19) -0.0319(18)
C2 0.0464(16) 0.0476(16) 0.0508(17) -0.0081(13) 0.0001(13) -0.0092(13)
C3 0.069(2) 0.072(2) 0.056(2) -0.0185(18) -0.0133(18) -0.0103(19)
C4 0.078(3) 0.086(3) 0.0378(17) -0.0117(17) -0.0053(17) 0.007(2)
C5 0.063(2) 0.0597(19) 0.0375(15) 0.0061(13) 0.0106(14) 0.0134(16)
C6 0.0380(13) 0.0390(13) 0.0374(14) 0.0024(11) 0.0089(11) 0.0060(11)
C7 0.0484(16) 0.0462(16) 0.0528(18) 0.0062(13) 0.0122(13) -0.0067(13)
C8 0.0396(13) 0.0375(13) 0.0272(12) 0.0013(10) -0.0002(10) -0.0064(11)
C9 0.0532(17) 0.0464(16) 0.0363(14) 0.0009(12) -0.0063(12) 0.0035(13)
C10 0.072(2) 0.0424(16) 0.0466(16) -0.0057(13) -0.0033(15) 0.0106(15)
C11 0.0637(19) 0.0492(17) 0.0332(14) -0.0090(12) -0.0004(13) -0.0013(14)
C12 0.0433(14) 0.0432(14) 0.0271(12) 0.0000(10) -0.0011(10) -0.0076(12)
N1 0.080(2) 0.0735(19) 0.0550(17) 0.0018(15) 0.0179(16) -0.0331(17)
N2 0.0384(11) 0.0371(11) 0.0356(11) -0.0032(9) 0.0044(9) -0.0053(9)
N3 0.0535(15) 0.0570(16) 0.0555(16) -0.0100(12) 0.0098(12) -0.0229(13)
O1 0.0510(13) 0.105(2) 0.0425(13) 0.0004(12) -0.0047(10) 0.0013(13)
O3 0.0835(18) 0.0795(17) 0.0476(13) 0.0247(12) -0.0184(12) -0.0242(14)
O2 0.0800(18) 0.0904(19) 0.0380(12) -0.0194(11) -0.0183(12) -0.0023(14)
S1 0.0462(4) 0.0611(5) 0.0279(3) 0.0010(3) -0.0060(3) -0.0076(3)

loop_
_atom_type_symbol
_atom_type_description
_atom_type_scat_dispersion_real
_atom_type_scat_dispersion_imag
_atom_type_scat_source
C C 0.0033 0.0016 'International Tables Vol C Tables 4.2.6.8 and 6.1.1.4'
H H 0.0000 0.0000 'International Tables Vol C Tables 4.2.6.8 and 6.1.1.4'
N N 0.0061 0.0033 'International Tables Vol C Tables 4.2.6.8 and 6.1.1.4'
O O 0.0106 0.0060 'International Tables Vol C Tables 4.2.6.8 and 6.1.1.4'
S S 0.1246 0.1234 'International Tables Vol C Tables 4.2.6.8 and 6.1.1.4'
Fe Fe 0.3463 0.8444 'International Tables Vol C Tables 4.2.6.8 and 6.1.1.4'

loop_
_geom_angle_atom_site_label_1
_geom_angle_atom_site_label_2
_geom_angle_atom_site_label_3
_geom_angle
_geom_angle_site_symmetry_1
_geom_angle_site_symmetry_3
N2 Fe1 N2 171.33(12) 2_655 .
N2 Fe1 N3 110.22(9) 2_655 .
N2 Fe1 N3 76.11(9) . .
N2 Fe1 N3 76.11(9) 2_655 2_655
N2 Fe1 N3 110.22(9) . 2_655
N3 Fe1 N3 91.44(15) . 2_655
N2 Fe1 N1 97.85(10) 2_655 .
N2 Fe1 N1 76.30(10) . .
N3 Fe1 N1 151.79(11) . .
N3 Fe1 N1 92.59(12) 2_655 .
N2 Fe1 N1 76.30(10) 2_655 2_655
N2 Fe1 N1 97.85(10) . 2_655
N3 Fe1 N1 92.59(12) . 2_655
N3 Fe1 N1 151.79(11) 2_655 2_655
N1 Fe1 N1 96.9(2) . 2_655
N1 C1 C2 112.8(3) . .
N1 C1 H1B 109.0 . .
C2 C1 H1B 109.0 . .
N1 C1 H1A 109.0 . .
C2 C1 H1A 109.0 . .
H1B C1 H1A 107.8 . .
N2 C2 C3 120.8(3) . .
N2 C2 C1 116.4(3) . .
C3 C2 C1 122.8(3) . .
C4 C3 C2 119.9(3) . .
C4 C3 H3A 120.0 . .
C2 C3 H3A 120.0 . .
C3 C4 C5 119.1(3) . .
C3 C4 H4A 120.5 . .
C5 C4 H4A 120.5 . .
C4 C5 C6 119.2(3) . .
C4 C5 H5A 120.4 . .
C6 C5 H5A 120.4 . .
N2 C6 C5 121.0(3) . .
N2 C6 C7 116.5(2) . .
C5 C6 C7 122.5(3) . .
N3 C7 C6 112.8(2) . .
N3 C7 H7B 109.0 . .
C6 C7 H7B 109.0 . .
N3 C7 H7A 109.0 . .
C6 C7 H7A 109.0 . .
H7B C7 H7A 107.8 . .
C9 C8 C8 119.0(3) . 7_666
C9 C8 C12 123.1(2) . 7_666
C8 C8 C12 117.9(3) 7_666 7_666
C10 C9 C8 120.8(3) . .
C10 C9 H9A 119.6 . .
C8 C9 H9A 119.6 . .
C9 C10 C11 120.6(3) . .
C9 C10 H10A 119.7 . .
C11 C10 H10A 119.7 . .
C12 C11 C10 120.7(3) . .
C12 C11 H11A 119.6 . .
C10 C11 H11A 119.6 . .
C11 C12 C8 120.9(3) . 7_666
C11 C12 S1 117.5(2) . .
C8 C12 S1 121.6(2) 7_666 .
C1 N1 Fe1 114.1(2) . .
C1 N1 H1D 108.7 . .
Fe1 N1 H1D 108.7 . .
C1 N1 H1C 108.7 . .
Fe1 N1 H1C 108.7 . .
H1D N1 H1C 107.6 . .
C6 N2 C2 120.0(3) . .
C6 N2 Fe1 119.54(18) . .
C2 N2 Fe1 120.0(2) . .
C7 N3 Fe1 114.13(18) . .
C7 N3 H3C 108.7 . .
Fe1 N3 H3C 108.7 . .
C7 N3 H3B 108.7 . .
Fe1 N3 H3B 108.7 . .
H3C N3 H3B 107.6 . .
O1 S1 O3 112.65(18) . .
O1 S1 O2 112.82(17) . .
O3 S1 O2 112.14(16) . .
O1 S1 C12 107.01(13) . .
O3 S1 C12 105.73(14) . .
O2 S1 C12 105.84(15) . .
H1WC O1WB H1WD 109.5 . .
H1WA O1WA H1WB 109.5 . .

loop_
_geom_bond_atom_site_label_1
_geom_bond_atom_site_label_2
_geom_bond_distance
_geom_bond_site_symmetry_2
Fe1 N2 2.108(2) 2_655
Fe1 N2 2.108(2) .
Fe1 N3 2.208(2) .
Fe1 N3 2.208(2) 2_655
Fe1 N1 2.226(3) .
Fe1 N1 2.226(3) 2_655
C1 N1 1.444(5) .
C1 C2 1.520(5) .
C1 H1B 0.9700 .
C1 H1A 0.9700 .
C2 N2 1.338(4) .
C2 C3 1.380(5) .
C3 C4 1.362(6) .
C3 H3A 0.9300 .
C4 C5 1.373(5) .
C4 H4A 0.9300 .
C5 C6 1.386(4) .
C5 H5A 0.9300 .
C6 N2 1.335(3) .
C6 C7 1.503(4) .
C7 N3 1.442(4) .
C7 H7B 0.9700 .
C7 H7A 0.9700 .
C8 C9 1.413(4) .
C8 C8 1.436(5) 7_666
C8 C12 1.434(4) 7_666
C9 C10 1.371(4) .
C9 H9A 0.9300 .
C10 C11 1.399(4) .
C10 H10A 0.9300 .
C11 C12 1.361(4) .
C11 H11A 0.9300 .
C12 C8 1.434(4) 7_666
C12 S1 1.793(3) .
N1 H1D 0.8900 .
N1 H1C 0.8900 .
N3 H3C 0.8900 .
N3 H3B 0.8900 .
O1 S1 1.436(3) .
O3 S1 1.445(2) .
O2 S1 1.448(2) .
O1WB H1WC 0.8499 .
O1WB H1WD 0.8500 .
O1WA H1WA 0.8500 .
O1WA H1WB 0.8499 .
